data_7039281
loop_
_publ_author_name
'Oyarzabal, Itziar'
'Artetxe, Be\~nat'
'Rodr\'iguez-Di\'eguez, Antonio'
'Garc\'ia, Jos\'e\'Angel'
'Seco, Jos\'e Manuel'
'Colacio, Enrique'

_publ_section_title
;
 A family of acetato-diphenoxo triply bridged dimetallic Zn(II)Ln(III)
 complexes: SMM behavior and luminescent properties.
;
_journal_issue 23
_journal_name_full 'Dalton transactions (Cambridge, England : 2003)'
_journal_page_first 9712
_journal_page_last 9726
_journal_paper_doi 10.1039/c6dt01327a
_journal_volume 45
_journal_year 2016
_chemical_formula_sum 'C24 H26 Br2 N5 O12 Tm Zn'
_chemical_formula_weight 970.62
_chemical_name_systematic
;
 ?
;
_space_group_crystal_system monoclinic
_space_group_IT_number 14
_space_group_name_Hall '-P 2yn'
_space_group_name_H-M_alt 'P 1 21/n 1'
_symmetry_space_group_name_Hall '-P 2yn'
_symmetry_space_group_name_H-M 'P 1 21/n 1'
_atom_sites_solution_hydrogens geom
_audit_creation_method SHELXL-2014
_audit_update_record
;
2016-02-15 deposited with the CCDC.
2016-05-13 downloaded from the CCDC.
;
_cell_angle_alpha 90
_cell_angle_beta 90.237(3)
_cell_angle_gamma 90
_cell_formula_units_Z 4
_cell_length_a 13.5836(6)
_cell_length_b 14.8415(5)
_cell_length_c 15.6820(6)
_cell_measurement_reflns_used 11460
_cell_measurement_temperature 100(2)
_cell_measurement_theta_max 1.00000
_cell_measurement_theta_min 0.74438
_cell_volume 3161.5(2)
_computing_cell_refinement 'CrysAlisPro, Agilent Technologies'
_computing_data_collection 'CrysAlisPro, Agilent Technologies'
_computing_data_reduction 'CrysAlisPro, Agilent Technologies'
_computing_molecular_graphics 'SHELXL-2014 (Sheldrick, 2014)'
_computing_structure_refinement 'SHELXL-2014 (Sheldrick, 2014)'
_computing_structure_solution 'SHELXL-2014 (Sheldrick, 2014)'
_diffrn_ambient_temperature 100(2)
_diffrn_measured_fraction_theta_full 1.000
_diffrn_measured_fraction_theta_max 0.999
_diffrn_measurement_device_type 'SuperNova, Single source at offset, Eos'
_diffrn_measurement_method '\w scans'
_diffrn_radiation_type MoK\a
_diffrn_radiation_wavelength 0.71073
_diffrn_reflns_av_R_equivalents 0.0328
_diffrn_reflns_av_unetI/netI 0.0341
_diffrn_reflns_Laue_measured_fraction_full 1.000
_diffrn_reflns_Laue_measured_fraction_max 0.999
_diffrn_reflns_limit_h_max 17
_diffrn_reflns_limit_h_min -16
_diffrn_reflns_limit_k_max 11
_diffrn_reflns_limit_k_min -18
_diffrn_reflns_limit_l_max 19
_diffrn_reflns_limit_l_min -19
_diffrn_reflns_number 22688
_diffrn_reflns_point_group_measured_fraction_full 1.000
_diffrn_reflns_point_group_measured_fraction_max 0.999
_diffrn_reflns_theta_full 25.242
_diffrn_reflns_theta_max 26.497
_diffrn_reflns_theta_min 1.889
_diffrn_source 'SuperNova (Mo) X-ray Source'
_exptl_absorpt_coefficient_mu 6.141
_exptl_absorpt_correction_T_max 1.00000
_exptl_absorpt_correction_T_min 0.68203
_exptl_absorpt_correction_type multi-scan
_exptl_absorpt_process_details 'CrysAlisPro, Agilent Technologies'
_exptl_crystal_colour 'pale yellow'
_exptl_crystal_density_diffrn 2.039
_exptl_crystal_density_method 'not measured'
_exptl_crystal_description prismatic
_exptl_crystal_F_000 1880
_exptl_crystal_size_max 0.22
_exptl_crystal_size_mid 0.13
_exptl_crystal_size_min 0.11
_refine_diff_density_max 0.921
_refine_diff_density_min -0.811
_refine_diff_density_rms 0.106
_refine_ls_extinction_method none
_refine_ls_goodness_of_fit_ref 1.038
_refine_ls_hydrogen_treatment constr
_refine_ls_matrix_type full
_refine_ls_number_parameters 410
_refine_ls_number_reflns 6540
_refine_ls_number_restraints 0
_refine_ls_restrained_S_all 1.038
_refine_ls_R_factor_all 0.0288
_refine_ls_R_factor_gt 0.0237
_refine_ls_shift/su_max 0.003
_refine_ls_shift/su_mean 0.000
_refine_ls_structure_factor_coef Fsqd
_refine_ls_weighting_details 'w=1/[\s^2^(Fo^2^)+(0.0190P)^2^+1.4470P] where P=(Fo^2^+2Fc^2^)/3'
_refine_ls_weighting_scheme calc
_refine_ls_wR_factor_gt 0.0489
_refine_ls_wR_factor_ref 0.0505
_reflns_Friedel_coverage 0.000
_reflns_number_gt 5821
_reflns_number_total 6540
_reflns_threshold_expression 'I > 2\s(I)'
_cod_data_source_file c6dt01327a2.cif
_cod_data_source_block Compound_10
_cod_depositor_comments 'Adding full bibliography for 7039274--7039282.cif.'
_cod_database_code 7039281
_shelx_space_group_comment
;
The symmetry employed for this shelxl refinement is uniquely defined
by the following loop, which should always be used as a source of
symmetry information in preference to the above space-group names.
They are only intended as comments.
;
_shelxl_version_number 2014-3

loop_
_space_group_symop_operation_xyz
'x, y, z'
'-x+1/2, y+1/2, -z+1/2'
'-x, -y, -z'
'x-1/2, -y-1/2, z-1/2'

loop_
_atom_site_label
_atom_site_type_symbol
_atom_site_fract_x
_atom_site_fract_y
_atom_site_fract_z
_atom_site_U_iso_or_equiv
_atom_site_adp_type
_atom_site_occupancy
_atom_site_site_symmetry_order
_atom_site_calc_flag
_atom_site_refinement_flags_posn
_atom_site_refinement_flags_adp
Tm1 Tm 0.34225(2) 0.32180(2) 0.67405(2) 0.01090(4) Uani 1 1 d . .
Br1A Br 0.37739(2) -0.17133(2) 0.49391(2) 0.01900(8) Uani 1 1 d . .
Br2A Br 0.36788(2) 0.52364(2) 1.13790(2) 0.01774(8) Uani 1 1 d . .
Zn1 Zn 0.50408(3) 0.20345(2) 0.79296(2) 0.01171(8) Uani 1 1 d . .
O1D O 0.20681(16) 0.40334(13) 0.61097(14) 0.0166(5) Uani 1 1 d . .
O1C O 0.20240(16) 0.21803(13) 0.65460(14) 0.0180(5) Uani 1 1 d . .
O2A O 0.40700(15) 0.17719(12) 0.69330(13) 0.0117(4) Uani 1 1 d . .
O1A O 0.34992(16) 0.25962(13) 0.53889(13) 0.0161(5) Uani 1 1 d . .
O2P O 0.50382(16) 0.35016(13) 0.65270(13) 0.0161(5) Uani 1 1 d . .
O2D O 0.34889(16) 0.44384(13) 0.56318(14) 0.0173(5) Uani 1 1 d . .
O3A O 0.39914(16) 0.30645(12) 0.81273(13) 0.0132(5) Uani 1 1 d . .
O2C O 0.19952(17) 0.30537(14) 0.76426(15) 0.0223(5) Uani 1 1 d . .
O1P O 0.60764(16) 0.27604(13) 0.73903(13) 0.0151(5) Uani 1 1 d . .
O4A O 0.33906(18) 0.46574(13) 0.73284(14) 0.0203(5) Uani 1 1 d . .
N1D N 0.2580(2) 0.45922(16) 0.56724(16) 0.0154(6) Uani 1 1 d . .
N2A N 0.51655(19) 0.18745(15) 0.92614(16) 0.0127(6) Uani 1 1 d . .
O3D O 0.21878(17) 0.52453(14) 0.53279(15) 0.0217(5) Uani 1 1 d . .
C20A C 0.3485(2) 0.4976(2) 0.8047(2) 0.0167(7) Uani 1 1 d . .
H20A H 0.3418 0.5611 0.8098 0.020 Uiso 1 1 calc R U
N1C N 0.1547(2) 0.24815(17) 0.71819(19) 0.0228(7) Uani 1 1 d . .
O3C O 0.0703(2) 0.22340(18) 0.73387(19) 0.0422(7) Uani 1 1 d . .
C14A C 0.4061(2) 0.31466(19) 0.9641(2) 0.0140(7) Uani 1 1 d . .
N1A N 0.55703(19) 0.06853(15) 0.78966(16) 0.0125(5) Uani 1 1 d . .
C3A C 0.4029(2) 0.10169(19) 0.64759(19) 0.0110(6) Uani 1 1 d . .
C16A C 0.3686(2) 0.44841(19) 0.88200(19) 0.0127(6) Uani 1 1 d . .
C6A C 0.3906(2) -0.05980(19) 0.5527(2) 0.0143(7) Uani 1 1 d . .
C2A C 0.3738(2) 0.10123(19) 0.56008(19) 0.0129(6) Uani 1 1 d . .
C1A C 0.3534(2) 0.1819(2) 0.5120(2) 0.0162(7) Uani 1 1 d . .
H1A H 0.3414 0.1741 0.4527 0.019 Uiso 1 1 calc R U
C15A C 0.3911(2) 0.35496(19) 0.88355(19) 0.0117(6) Uani 1 1 d . .
C10A C 0.5970(2) 0.04903(19) 0.87566(19) 0.0139(7) Uani 1 1 d . .
H10A H 0.6642 0.0743 0.8809 0.017 Uiso 1 1 calc R U
H10B H 0.6011 -0.0170 0.8841 0.017 Uiso 1 1 calc R U
C18A C 0.3787(2) 0.4571(2) 1.0349(2) 0.0148(7) Uani 1 1 d . .
C4A C 0.4306(2) 0.01817(19) 0.6838(2) 0.0140(7) Uani 1 1 d . .
C17A C 0.3643(2) 0.49867(19) 0.9577(2) 0.0139(7) Uani 1 1 d . .
H17A H 0.3513 0.5615 0.9556 0.017 Uiso 1 1 calc R U
C1P C 0.5888(2) 0.33125(19) 0.6799(2) 0.0146(7) Uani 1 1 d . .
C19A C 0.3996(2) 0.36550(19) 1.0383(2) 0.0149(7) Uani 1 1 d . .
H19A H 0.4095 0.3373 1.0920 0.018 Uiso 1 1 calc R U
C11A C 0.5314(2) 0.08992(19) 0.9430(2) 0.0153(7) Uani 1 1 d . .
H11A H 0.4670 0.0588 0.9429 0.018 Uiso 1 1 calc R U
H11B H 0.5619 0.0818 0.9999 0.018 Uiso 1 1 calc R U
C12A C 0.6037(2) 0.23911(19) 0.9580(2) 0.0173(7) Uani 1 1 d . .
H12A H 0.6638 0.2145 0.9326 0.026 Uiso 1 1 calc R U
H12B H 0.6077 0.2340 1.0202 0.026 Uiso 1 1 calc R U
H12C H 0.5968 0.3026 0.9420 0.026 Uiso 1 1 calc R U
C5A C 0.4245(2) -0.06061(19) 0.6361(2) 0.0140(7) Uani 1 1 d . .
H5A H 0.4439 -0.1161 0.6612 0.017 Uiso 1 1 calc R U
C13A C 0.4255(2) 0.21554(19) 0.9707(2) 0.0143(7) Uani 1 1 d . .
H13A H 0.4310 0.1988 1.0316 0.017 Uiso 1 1 calc R U
H13B H 0.3689 0.1823 0.9461 0.017 Uiso 1 1 calc R U
C9A C 0.6337(2) 0.0496(2) 0.7254(2) 0.0164(7) Uani 1 1 d . .
H9AA H 0.6094 0.0666 0.6687 0.025 Uiso 1 1 calc R U
H9AB H 0.6495 -0.0148 0.7260 0.025 Uiso 1 1 calc R U
H9AC H 0.6930 0.0845 0.7389 0.025 Uiso 1 1 calc R U
C2P C 0.6745(3) 0.3792(2) 0.6399(2) 0.0249(8) Uani 1 1 d . .
H2PA H 0.6614 0.3882 0.5790 0.037 Uiso 1 1 calc R U
H2PB H 0.7342 0.3429 0.6471 0.037 Uiso 1 1 calc R U
H2PC H 0.6837 0.4378 0.6676 0.037 Uiso 1 1 calc R U
C8A C 0.4666(2) 0.01209(19) 0.77434(19) 0.0137(7) Uani 1 1 d . .
H8AA H 0.4817 -0.0516 0.7880 0.016 Uiso 1 1 calc R U
H8AB H 0.4136 0.0323 0.8131 0.016 Uiso 1 1 calc R U
C7A C 0.3676(2) 0.02012(19) 0.5140(2) 0.0137(6) Uani 1 1 d . .
H7A H 0.3475 0.0208 0.4560 0.016 Uiso 1 1 calc R U
N1E N 0.8316(3) 0.1588(2) 0.8407(2) 0.0441(9) Uani 1 1 d . .
C1E C 0.9040(3) 0.1336(2) 0.8693(2) 0.0288(9) Uani 1 1 d . .
C2E C 0.9970(3) 0.1030(3) 0.9065(3) 0.0367(10) Uani 1 1 d . .
H2EA H 1.0512 0.1391 0.8837 0.055 Uiso 1 1 calc R U
H2EB H 1.0074 0.0394 0.8922 0.055 Uiso 1 1 calc R U
H2EC H 0.9947 0.1098 0.9686 0.055 Uiso 1 1 calc R U

loop_
_atom_site_aniso_label
_atom_site_aniso_U_11
_atom_site_aniso_U_22
_atom_site_aniso_U_33
_atom_site_aniso_U_23
_atom_site_aniso_U_13
_atom_site_aniso_U_12
Tm1 0.01309(8) 0.00997(7) 0.00963(8) 0.00010(5) -0.00169(5) 0.00111(5)
Br1A 0.02298(19) 0.01436(16) 0.01965(18) -0.00671(12) -0.00043(14) -0.00249(12)
Br2A 0.02149(18) 0.01842(16) 0.01334(16) -0.00581(12) 0.00258(14) -0.00155(12)
Zn1 0.01433(19) 0.01100(17) 0.00978(18) 0.00048(13) -0.00225(15) 0.00116(13)
O1D 0.0158(12) 0.0152(11) 0.0189(12) 0.0045(9) -0.0007(10) -0.0017(9)
O1C 0.0190(13) 0.0154(11) 0.0197(13) -0.0004(9) 0.0030(10) 0.0004(9)
O2A 0.0135(12) 0.0120(10) 0.0097(11) -0.0024(8) -0.0018(9) 0.0000(8)
O1A 0.0210(13) 0.0155(11) 0.0118(12) 0.0003(9) -0.0007(10) 0.0011(9)
O2P 0.0146(12) 0.0191(11) 0.0144(12) 0.0025(9) -0.0023(10) -0.0007(9)
O2D 0.0161(13) 0.0184(11) 0.0174(12) 0.0022(9) 0.0006(10) 0.0026(9)
O3A 0.0186(12) 0.0115(10) 0.0095(11) -0.0012(8) 0.0005(9) 0.0030(8)
O2C 0.0250(14) 0.0229(12) 0.0190(13) -0.0033(10) 0.0035(11) -0.0028(10)
O1P 0.0156(12) 0.0151(11) 0.0145(12) 0.0032(9) -0.0014(9) -0.0007(9)
O4A 0.0319(15) 0.0132(11) 0.0157(12) -0.0005(9) -0.0054(11) 0.0029(9)
N1D 0.0214(16) 0.0123(13) 0.0126(14) 0.0005(10) -0.0046(12) 0.0003(11)
N2A 0.0162(15) 0.0103(13) 0.0117(14) 0.0020(10) -0.0021(11) 0.0005(10)
O3D 0.0233(14) 0.0169(12) 0.0247(13) 0.0072(10) -0.0090(11) 0.0040(9)
C20A 0.0208(19) 0.0119(15) 0.0174(18) -0.0007(13) -0.0024(14) 0.0015(12)
N1C 0.0232(17) 0.0182(15) 0.0270(17) 0.0057(12) 0.0039(14) 0.0009(12)
O3C 0.0249(16) 0.0457(17) 0.056(2) -0.0060(14) 0.0183(14) -0.0162(12)
C14A 0.0157(17) 0.0130(15) 0.0134(17) -0.0003(12) 0.0020(13) 0.0012(12)
N1A 0.0160(15) 0.0128(13) 0.0086(13) 0.0005(10) -0.0022(11) 0.0004(10)
C3A 0.0064(15) 0.0129(15) 0.0136(16) -0.0029(12) 0.0010(12) 0.0005(11)
C16A 0.0122(16) 0.0133(15) 0.0127(16) -0.0019(12) 0.0011(13) -0.0002(12)
C6A 0.0105(16) 0.0126(15) 0.0199(18) -0.0079(12) 0.0005(13) -0.0013(12)
C2A 0.0106(16) 0.0155(15) 0.0124(16) -0.0004(12) -0.0010(13) -0.0002(12)
C1A 0.0178(18) 0.0194(17) 0.0113(16) -0.0039(13) -0.0028(14) 0.0014(13)
C15A 0.0100(16) 0.0111(14) 0.0139(16) -0.0028(12) 0.0015(13) 0.0003(11)
C10A 0.0156(17) 0.0119(15) 0.0140(17) 0.0021(12) -0.0077(14) 0.0024(12)
C18A 0.0146(17) 0.0181(16) 0.0116(16) -0.0052(12) 0.0002(13) -0.0024(12)
C4A 0.0132(17) 0.0150(15) 0.0137(16) -0.0002(12) -0.0011(13) -0.0029(12)
C17A 0.0124(17) 0.0113(15) 0.0181(17) -0.0043(12) 0.0009(14) -0.0012(11)
C1P 0.0179(18) 0.0128(15) 0.0131(17) -0.0050(12) 0.0011(14) -0.0008(12)
C19A 0.0174(18) 0.0172(16) 0.0101(16) 0.0018(12) 0.0000(13) 0.0000(12)
C11A 0.0226(19) 0.0109(15) 0.0123(16) 0.0034(12) -0.0029(14) 0.0013(12)
C12A 0.0198(18) 0.0121(15) 0.0201(18) 0.0005(13) -0.0071(15) -0.0031(12)
C5A 0.0119(17) 0.0141(15) 0.0161(17) 0.0000(12) 0.0044(13) -0.0005(12)
C13A 0.0180(18) 0.0124(15) 0.0124(16) 0.0008(12) 0.0029(13) 0.0010(12)
C9A 0.0175(18) 0.0176(16) 0.0142(17) -0.0027(13) 0.0022(14) 0.0024(12)
C2P 0.020(2) 0.0284(19) 0.026(2) 0.0059(15) 0.0000(16) -0.0065(14)
C8A 0.0165(17) 0.0100(15) 0.0145(17) 0.0011(12) -0.0011(13) -0.0026(12)
C7A 0.0114(16) 0.0191(16) 0.0106(16) -0.0047(12) -0.0012(13) -0.0003(12)
N1E 0.034(2) 0.063(2) 0.035(2) -0.0050(17) -0.0047(18) -0.0014(18)
C1E 0.036(2) 0.028(2) 0.023(2) -0.0071(16) 0.0062(18) -0.0037(17)
C2E 0.028(2) 0.043(2) 0.039(2) 0.0040(19) 0.0075(19) 0.0101(17)

loop_
_atom_type_symbol
_atom_type_description
_atom_type_scat_dispersion_real
_atom_type_scat_dispersion_imag
_atom_type_scat_source
C C 0.0033 0.0016 'International Tables Vol C Tables 4.2.6.8 and 6.1.1.4'
H H 0.0000 0.0000 'International Tables Vol C Tables 4.2.6.8 and 6.1.1.4'
Br Br -0.2901 2.4595 'International Tables Vol C Tables 4.2.6.8 and 6.1.1.4'
N N 0.0061 0.0033 'International Tables Vol C Tables 4.2.6.8 and 6.1.1.4'
O O 0.0106 0.0060 'International Tables Vol C Tables 4.2.6.8 and 6.1.1.4'
Tm Tm -0.3139 5.2483 'International Tables Vol C Tables 4.2.6.8 and 6.1.1.4'
Zn Zn 0.2839 1.4301 'International Tables Vol C Tables 4.2.6.8 and 6.1.1.4'

loop_
_geom_angle_atom_site_label_1
_geom_angle_atom_site_label_2
_geom_angle_atom_site_label_3
_geom_angle
O2P Tm1 O1A 83.76(8)
O2P Tm1 O3A 80.62(8)
O1A Tm1 O3A 143.57(7)
O2P Tm1 O4A 84.69(8)
O1A Tm1 O4A 136.87(7)
O3A Tm1 O4A 74.04(7)
O2P Tm1 O2A 79.93(7)
O1A Tm1 O2A 74.57(7)
O3A Tm1 O2A 70.41(7)
O4A Tm1 O2A 143.03(7)
O2P Tm1 O1D 125.82(7)
O1A Tm1 O1D 82.04(7)
O3A Tm1 O1D 133.29(7)
O4A Tm1 O1D 71.72(7)
O2A Tm1 O1D 143.09(7)
O2P Tm1 O2C 152.48(8)
O1A Tm1 O2C 122.35(8)
O3A Tm1 O2C 72.89(8)
O4A Tm1 O2C 81.05(8)
O2A Tm1 O2C 97.70(7)
O1D Tm1 O2C 71.23(8)
O2P Tm1 O1C 147.84(7)
O1A Tm1 O1C 71.03(7)
O3A Tm1 O1C 107.99(7)
O4A Tm1 O1C 127.40(8)
O2A Tm1 O1C 74.44(7)
O1D Tm1 O1C 71.11(7)
O2C Tm1 O1C 52.37(7)
O2P Tm1 O2D 74.08(7)
O1A Tm1 O2D 69.63(7)
O3A Tm1 O2D 135.06(7)
O4A Tm1 O2D 67.24(7)
O2A Tm1 O2D 137.42(7)
O1D Tm1 O2D 51.95(7)
O2C Tm1 O2D 120.59(7)
O1C Tm1 O2D 113.26(7)
O2P Tm1 N1C 166.71(7)
O1A Tm1 N1C 96.48(8)
O3A Tm1 N1C 91.68(8)
O4A Tm1 N1C 103.70(8)
O2A Tm1 N1C 87.31(7)
O1D Tm1 N1C 67.18(7)
O2C Tm1 N1C 26.14(8)
O1C Tm1 N1C 26.34(7)
O2D Tm1 N1C 118.52(8)
O2P Tm1 N1D 99.55(7)
O1A Tm1 N1D 76.62(7)
O3A Tm1 N1D 138.37(7)
O4A Tm1 N1D 64.62(7)
O2A Tm1 N1D 151.07(7)
O1D Tm1 N1D 26.28(7)
O2C Tm1 N1D 95.42(8)
O1C Tm1 N1D 93.82(7)
O2D Tm1 N1D 25.89(7)
N1C Tm1 N1D 93.41(8)
O2P Tm1 Zn1 63.11(5)
O1A Tm1 Zn1 105.49(5)
O3A Tm1 Zn1 38.28(5)
O4A Tm1 Zn1 105.81(5)
O2A Tm1 Zn1 37.46(5)
O1D Tm1 Zn1 169.54(5)
O2C Tm1 Zn1 98.43(6)
O1C Tm1 Zn1 104.10(5)
O2D Tm1 Zn1 137.16(5)
N1C Tm1 Zn1 104.28(6)
N1D Tm1 Zn1 161.70(5)
O1P Zn1 O2A 103.43(8)
O1P Zn1 N2A 115.68(9)
O2A Zn1 N2A 140.55(9)
O1P Zn1 O3A 98.68(8)
O2A Zn1 O3A 79.61(8)
N2A Zn1 O3A 89.29(9)
O1P Zn1 N1A 105.23(9)
O2A Zn1 N1A 91.07(9)
N2A Zn1 N1A 83.82(9)
O3A Zn1 N1A 155.79(9)
O1P Zn1 Tm1 86.71(6)
O2A Zn1 Tm1 43.21(5)
N2A Zn1 Tm1 131.02(7)
O3A Zn1 Tm1 42.75(6)
N1A Zn1 Tm1 134.14(7)
N1D O1D Tm1 97.42(17)
N1C O1C Tm1 94.50(17)
C3A O2A Zn1 126.00(18)
C3A O2A Tm1 133.49(18)
Zn1 O2A Tm1 99.33(7)
C1A O1A Tm1 133.7(2)
C1P O2P Tm1 142.8(2)
N1D O2D Tm1 93.31(16)
C15A O3A Zn1 124.93(18)
C15A O3A Tm1 134.70(18)
Zn1 O3A Tm1 98.97(8)
N1C O2C Tm1 96.81(18)
C1P O1P Zn1 121.9(2)
C20A O4A Tm1 135.6(2)
O3D N1D O2D 123.0(3)
O3D N1D O1D 120.6(3)
O2D N1D O1D 116.4(2)
O3D N1D Tm1 170.4(2)
O2D N1D Tm1 60.80(14)
O1D N1D Tm1 56.30(13)
C13A N2A C11A 107.7(2)
C13A N2A C12A 111.0(2)
C11A N2A C12A 109.5(2)
C13A N2A Zn1 111.80(18)
C11A N2A Zn1 107.26(18)
C12A N2A Zn1 109.49(19)
O4A C20A C16A 126.6(3)
O3C N1C O2C 122.1(3)
O3C N1C O1C 122.0(3)
O2C N1C O1C 115.9(3)
O3C N1C Tm1 174.2(2)
O2C N1C Tm1 57.04(15)
O1C N1C Tm1 59.16(15)
C19A C14A C15A 120.6(3)
C19A C14A C13A 119.1(3)
C15A C14A C13A 120.2(3)
C9A N1A C10A 109.1(2)
C9A N1A C8A 111.2(2)
C10A N1A C8A 109.4(2)
C9A N1A Zn1 115.73(18)
C10A N1A Zn1 106.52(17)
C8A N1A Zn1 104.58(18)
O2A C3A C4A 120.8(3)
O2A C3A C2A 122.2(3)
C4A C3A C2A 117.0(3)
C17A C16A C15A 120.9(3)
C17A C16A C20A 115.8(3)
C15A C16A C20A 123.3(3)
C7A C6A C5A 120.0(3)
C7A C6A Br1A 121.2(2)
C5A C6A Br1A 118.7(2)
C7A C2A C3A 120.9(3)
C7A C2A C1A 115.6(3)
C3A C2A C1A 123.4(3)
O1A C1A C2A 127.4(3)
O3A C15A C14A 120.4(2)
O3A C15A C16A 122.2(3)
C14A C15A C16A 117.4(3)
N1A C10A C11A 110.1(2)
C17A C18A C19A 120.2(3)
C17A C18A Br2A 120.3(2)
C19A C18A Br2A 119.5(2)
C5A C4A C3A 120.4(3)
C5A C4A C8A 118.5(3)
C3A C4A C8A 121.1(3)
C18A C17A C16A 120.0(3)
O2P C1P O1P 125.1(3)
O2P C1P C2P 117.6(3)
O1P C1P C2P 117.3(3)
C18A C19A C14A 120.8(3)
N2A C11A C10A 110.3(2)
C6A C5A C4A 121.3(3)
N2A C13A C14A 113.0(2)
C4A C8A N1A 112.3(2)
C6A C7A C2A 120.1(3)
N1E C1E C2E 179.0(4)

loop_
_geom_bond_atom_site_label_1
_geom_bond_atom_site_label_2
_geom_bond_distance
Tm1 O2P 2.261(2)
Tm1 O1A 2.314(2)
Tm1 O3A 2.316(2)
Tm1 O4A 2.327(2)
Tm1 O2A 2.3385(19)
Tm1 O1D 2.411(2)
Tm1 O2C 2.417(2)
Tm1 O1C 2.463(2)
Tm1 O2D 2.513(2)
Tm1 N1C 2.860(3)
Tm1 N1D 2.874(2)
Tm1 Zn1 3.3706(4)
Br1A C6A 1.903(3)
Br2A C18A 1.900(3)
Zn1 O1P 1.966(2)
Zn1 O2A 2.078(2)
Zn1 N2A 2.108(3)
Zn1 O3A 2.114(2)
Zn1 N1A 2.128(2)
O1D N1D 1.283(3)
O1C N1C 1.273(3)
O2A C3A 1.331(3)
O1A C1A 1.229(3)
O2P C1P 1.260(4)
O2D N1D 1.257(3)
O3A C15A 1.328(3)
O2C N1C 1.269(3)
O1P C1P 1.263(4)
O4A C20A 1.228(4)
N1D O3D 1.230(3)
N2A C13A 1.482(4)
N2A C11A 1.485(3)
N2A C12A 1.495(4)
C20A C16A 1.440(4)
N1C O3C 1.229(4)
C14A C19A 1.390(4)
C14A C15A 1.411(4)
C14A C13A 1.498(4)
N1A C9A 1.479(4)
N1A C10A 1.480(4)
N1A C8A 1.505(4)
C3A C4A 1.414(4)
C3A C2A 1.427(4)
C16A C17A 1.404(4)
C16A C15A 1.420(4)
C6A C7A 1.368(4)
C6A C5A 1.385(4)
C2A C7A 1.406(4)
C2A C1A 1.441(4)
C10A C11A 1.512(4)
C18A C17A 1.371(4)
C18A C19A 1.389(4)
C4A C5A 1.390(4)
C4A C8A 1.502(4)
C1P C2P 1.504(4)
N1E C1E 1.142(5)
C1E C2E 1.461(5)
